data_2206757
loop_
_publ_author_name
'Ramadevi, Palani'
'Kumaresan, Sudalaiandi'
'Muir, Kenneth W.'

_publ_section_title
<i>mer</i>-Tris(1<i>H</i>-benzotriazole-\k<i>N</i>)(pyridine-2,6-dicarboxylato-\k^3^<i>N</i>,<i>O</i>,<i>O</i>')nickel(II)
_journal_coeditor_code NG6152
_journal_issue 9
_journal_name_full 'Acta Crystallographica Section E'
_journal_page_first m1749
_journal_page_last m1751
_journal_paper_doi 10.1107/S1600536805024700
_journal_volume 61
_journal_year 2005
_chemical_formula_iupac '[Ni (C7 H3 N O4) (C6 H5 N3)3]'
_chemical_formula_moiety 'C25 H18 N10 Ni1 O4'
_chemical_formula_sum 'C25 H18 N10 Ni O4'
_chemical_formula_weight 581.2
_chemical_name_systematic
;
mer-Tris(benzotriazole-\kN)(pyridine-2,6-dicarboxylato-\k^3^N,O,O')nickel(II)
;
_space_group_IT_number 14
_symmetry_cell_setting monoclinic
_symmetry_space_group_name_Hall '-P 2ybc'
_symmetry_space_group_name_H-M 'P 1 21/c 1'
_audit_creation_method 'WinGX routine CIF_UPDATE'
_cell_angle_alpha 90
_cell_angle_beta 98.9710(10)
_cell_angle_gamma 90
_cell_formula_units_Z 4
_cell_length_a 9.89640(10)
_cell_length_b 10.32530(10)
_cell_length_c 26.0261(4)
_cell_measurement_reflns_used 15068
_cell_measurement_temperature 100
_cell_measurement_theta_max 27
_cell_measurement_theta_min 1
_cell_volume 2626.90(6)
_computing_cell_refinement 'SCALEPACK (Otwinowski & Minor, 1997)'
_computing_data_collection 'COLLECT (Nonius, 2000)'
_computing_data_reduction 'SORTAV in WinGX (Farrugia, 1999)'
_computing_molecular_graphics 'ORTEP-3 for Windows (Farrugia, 1997)'
_computing_publication_material WinGX
_computing_structure_refinement 'SHELXL97 (Sheldrick, 1997)'
_computing_structure_solution 'SIR97 (Altomare et al., 1999)'
_diffrn_measured_fraction_theta_full 0.99
_diffrn_measured_fraction_theta_max 0.99
_diffrn_measurement_device '95mm CCD camera on \k-goniostat'
_diffrn_measurement_device_type 'Nonius KappaCCD'
_diffrn_measurement_method 'CCD; rotation images; thick-slice'
_diffrn_radiation_type MoK\a
_diffrn_radiation_wavelength 0.71073
_diffrn_reflns_av_R_equivalents 0.0612
_diffrn_reflns_limit_h_max 13
_diffrn_reflns_limit_h_min -13
_diffrn_reflns_limit_k_max 12
_diffrn_reflns_limit_k_min -13
_diffrn_reflns_limit_l_max 34
_diffrn_reflns_limit_l_min -32
_diffrn_reflns_number 35667
_diffrn_reflns_theta_full 27.93
_diffrn_reflns_theta_max 27.93
_diffrn_reflns_theta_min 1.58
_exptl_absorpt_coefficient_mu 0.791
_exptl_absorpt_correction_T_max 0.867
_exptl_absorpt_correction_T_min 0.731
_exptl_absorpt_correction_type multi-scan
_exptl_absorpt_process_details '(Blessing, 1995)'
_exptl_crystal_colour blue
_exptl_crystal_density_diffrn 1.47
_exptl_crystal_density_method 'not measured'
_exptl_crystal_description needle
_exptl_crystal_F_000 1192
_exptl_crystal_size_max 0.56
_exptl_crystal_size_mid 0.18
_exptl_crystal_size_min 0.18
_refine_diff_density_max 0.43
_refine_diff_density_min -0.47
_refine_ls_extinction_method none
_refine_ls_goodness_of_fit_ref 1.063
_refine_ls_hydrogen_treatment constr
_refine_ls_matrix_type full
_refine_ls_number_parameters 361
_refine_ls_number_reflns 6231
_refine_ls_number_restraints 0
_refine_ls_restrained_S_all 1.063
_refine_ls_R_factor_gt 0.0363
_refine_ls_shift/su_max 0.001
_refine_ls_structure_factor_coef Fsqd
_refine_ls_weighting_details 'calc w = 1/[\s^2^(Fo^2^)+(0.0507P)^2^+1.0906P] where P = (Fo^2^+2Fc^2^)/3'
_refine_ls_weighting_scheme calc
_refine_ls_wR_factor_ref 0.0935
_reflns_number_gt 5149
_reflns_number_total 6231
_reflns_threshold_expression I>2\s(I)
_cod_data_source_file ng6152.cif
_cod_data_source_block I
_cod_original_sg_symbol_H-M 'P 21/c'
_cod_original_formula_sum 'C25 H18 N10 Ni1 O4'
_cod_database_code 2206757

loop_
_symmetry_equiv_pos_as_xyz
'x, y, z'
'-x, y+1/2, -z+1/2'
'-x, -y, -z'
'x, -y-1/2, z-1/2'

loop_
_atom_site_label
_atom_site_fract_x
_atom_site_fract_y
_atom_site_fract_z
_atom_site_U_iso_or_equiv
_atom_site_adp_type
_atom_site_calc_flag
_atom_site_refinement_flags
_atom_site_occupancy
_atom_site_type_symbol
Ni 0.12095(2) 0.09710(2) 0.382311(8) 0.01177(8) Uani d . 1 Ni
O1 0.10783(12) 0.06269(12) 0.30168(5) 0.0153(3) Uani d . 1 O
O2 0.22625(15) 0.09316(13) 0.23589(5) 0.0258(3) Uani d . 1 O
O3 0.21352(12) 0.17539(12) 0.45740(5) 0.0151(3) Uani d . 1 O
O4 0.40362(12) 0.27270(12) 0.49653(5) 0.0184(3) Uani d . 1 O
N1 0.29089(14) 0.18225(13) 0.36702(6) 0.0126(3) Uani d . 1 N
N11 -0.05029(15) 0.00120(14) 0.39692(5) 0.0147(3) Uani d . 1 N
N12 -0.05370(15) -0.04745(15) 0.44320(6) 0.0173(3) Uani d . 1 N
N13 -0.17786(16) -0.09760(15) 0.44343(6) 0.0186(3) Uani d . 1 N
H13 -0.204 -0.1341 0.4699 0.022 Uiso calc R 1 H
N21 0.22638(15) -0.07625(14) 0.40030(6) 0.0145(3) Uani d . 1 N
N22 0.31645(15) -0.08786(14) 0.44266(6) 0.0153(3) Uani d . 1 N
N23 0.35794(15) -0.21138(14) 0.44641(6) 0.0160(3) Uani d . 1 N
H23 0.416 -0.2419 0.4715 0.019 Uiso calc R 1 H
N31 0.00169(14) 0.26337(14) 0.37053(5) 0.0141(3) Uani d . 1 N
N32 -0.02301(15) 0.32273(14) 0.32521(6) 0.0170(3) Uani d . 1 N
N33 -0.10059(16) 0.42614(15) 0.33065(6) 0.0188(3) Uani d . 1 N
H33 -0.13 0.4793 0.306 0.023 Uiso calc R 1 H
C1 0.31712(18) 0.17748(16) 0.31845(7) 0.0148(4) Uani d . 1 C
C2 0.43634(19) 0.22958(19) 0.30545(7) 0.0210(4) Uani d . 1 C
H2 0.4532 0.2284 0.2713 0.025 Uiso calc R 1 H
C3 0.5299(2) 0.28356(19) 0.34498(8) 0.0236(4) Uani d . 1 C
H3 0.6111 0.3186 0.3374 0.028 Uiso calc R 1 H
C4 0.50262(18) 0.28541(18) 0.39578(7) 0.0193(4) Uani d . 1 C
H4 0.5651 0.3204 0.4226 0.023 Uiso calc R 1 H
C5 0.37983(18) 0.23371(16) 0.40543(7) 0.0141(3) Uani d . 1 C
C6 0.20750(19) 0.10608(16) 0.28182(7) 0.0158(4) Uani d . 1 C
C7 0.33000(17) 0.22710(16) 0.45749(7) 0.0135(3) Uani d . 1 C
C11 -0.17446(18) -0.01866(17) 0.36617(7) 0.0151(4) Uani d . 1 C
C12 -0.25780(19) -0.08346(18) 0.39624(7) 0.0182(4) Uani d . 1 C
C13 -0.3917(2) -0.1210(2) 0.37571(8) 0.0255(4) Uani d . 1 C
H13A -0.4472 -0.1648 0.3956 0.031 Uiso calc R 1 H
C14 -0.4361(2) -0.0897(2) 0.32476(8) 0.0271(5) Uani d . 1 C
H14 -0.5244 -0.1125 0.3098 0.033 Uiso calc R 1 H
C15 -0.3520(2) -0.0238(2) 0.29413(8) 0.0262(4) Uani d . 1 C
H15 -0.3865 -0.0049 0.2596 0.031 Uiso calc R 1 H
C16 -0.22077(19) 0.01327(19) 0.31388(7) 0.0200(4) Uani d . 1 C
H16 -0.1657 0.057 0.2938 0.024 Uiso calc R 1 H
C21 0.20973(17) -0.19459(17) 0.37556(7) 0.0143(3) Uani d . 1 C
C22 0.29633(17) -0.28227(17) 0.40530(7) 0.0156(4) Uani d . 1 C
C23 0.3065(2) -0.41260(18) 0.39099(8) 0.0212(4) Uani d . 1 C
H23A 0.3647 -0.4705 0.4109 0.025 Uiso calc R 1 H
C24 0.2253(2) -0.44898(19) 0.34581(8) 0.0243(4) Uani d . 1 C
H24 0.2289 -0.5344 0.3347 0.029 Uiso calc R 1 H
C25 0.1363(2) -0.36188(19) 0.31540(7) 0.0214(4) Uani d . 1 C
H25 0.0829 -0.3917 0.2851 0.026 Uiso calc R 1 H
C26 0.12625(19) -0.23377(18) 0.32936(7) 0.0181(4) Uani d . 1 C
H26 0.0676 -0.1764 0.3093 0.022 Uiso calc R 1 H
C31 -0.06213(17) 0.32993(16) 0.40595(7) 0.0144(3) Uani d . 1 C
C32 -0.12705(18) 0.43664(18) 0.38003(7) 0.0170(4) Uani d . 1 C
C33 -0.20051(19) 0.52754(18) 0.40474(8) 0.0228(4) Uani d . 1 C
H33A -0.2428 0.5987 0.3872 0.027 Uiso calc R 1 H
C34 -0.2063(2) 0.5053(2) 0.45638(8) 0.0259(4) Uani d . 1 C
H34 -0.2536 0.5631 0.4744 0.031 Uiso calc R 1 H
C35 -0.1418(2) 0.39635(19) 0.48281(8) 0.0238(4) Uani d . 1 C
H35 -0.1481 0.385 0.5178 0.029 Uiso calc R 1 H
C36 -0.07033(19) 0.30674(18) 0.45864(7) 0.0188(4) Uani d . 1 C
H36 -0.0297 0.2348 0.4762 0.023 Uiso calc R 1 H

loop_
_atom_site_aniso_label
_atom_site_aniso_U_11
_atom_site_aniso_U_22
_atom_site_aniso_U_33
_atom_site_aniso_U_12
_atom_site_aniso_U_13
_atom_site_aniso_U_23
Ni 0.01316(12) 0.01008(12) 0.01152(12) -0.00039(8) 0.00022(8) -0.00009(8)
O1 0.0171(6) 0.0140(6) 0.0144(6) -0.0029(5) 0.0012(5) -0.0006(5)
O2 0.0342(8) 0.0280(8) 0.0161(7) -0.0136(6) 0.0073(6) -0.0065(6)
O3 0.0170(6) 0.0146(6) 0.0131(6) 0.0001(5) 0.0003(5) -0.0006(5)
O4 0.0168(6) 0.0192(7) 0.0169(6) 0.0037(5) -0.0048(5) -0.0056(5)
N1 0.0147(7) 0.0080(7) 0.0145(7) 0.0008(5) 0.0005(5) -0.0006(5)
N11 0.0161(7) 0.0153(7) 0.0123(7) -0.0005(6) 0.0005(6) 0.0018(6)
N12 0.0188(8) 0.0166(8) 0.0158(8) -0.0018(6) 0.0010(6) 0.0014(6)
N13 0.0197(8) 0.0198(8) 0.0165(8) -0.0035(6) 0.0037(6) 0.0041(6)
N21 0.0144(7) 0.0131(7) 0.0151(7) -0.0004(6) -0.0006(6) -0.0011(6)
N22 0.0148(7) 0.0131(7) 0.0172(8) 0.0008(6) 0.0004(6) 0.0006(6)
N23 0.0158(7) 0.0136(7) 0.0174(8) 0.0026(6) -0.0013(6) 0.0016(6)
N31 0.0154(7) 0.0134(7) 0.0129(7) 0.0005(6) 0.0001(6) 0.0011(6)
N32 0.0193(8) 0.0139(8) 0.0171(7) 0.0014(6) 0.0006(6) 0.0031(6)
N33 0.0215(8) 0.0148(8) 0.0191(8) 0.0037(6) 0.0002(6) 0.0053(6)
C1 0.0183(9) 0.0103(8) 0.0158(8) 0.0002(7) 0.0026(7) 0.0002(7)
C2 0.0249(10) 0.0202(10) 0.0192(9) -0.0034(8) 0.0073(8) -0.0020(8)
C3 0.0206(10) 0.0241(10) 0.0274(10) -0.0088(8) 0.0079(8) -0.0043(8)
C4 0.0168(9) 0.0175(9) 0.0223(10) -0.0031(7) -0.0009(7) -0.0053(8)
C5 0.0162(8) 0.0083(8) 0.0166(9) 0.0018(6) -0.0011(7) -0.0016(7)
C6 0.0213(9) 0.0111(8) 0.0147(9) -0.0008(7) 0.0015(7) -0.0014(7)
C7 0.0154(8) 0.0089(8) 0.0153(8) 0.0046(6) -0.0005(7) -0.0001(6)
C11 0.0161(8) 0.0131(8) 0.0158(8) 0.0001(7) 0.0015(7) -0.0020(7)
C12 0.0201(9) 0.0174(9) 0.0172(9) -0.0007(7) 0.0038(7) -0.0012(7)
C13 0.0182(9) 0.0302(11) 0.0289(11) -0.0071(8) 0.0064(8) -0.0021(9)
C14 0.0152(9) 0.0356(12) 0.0289(11) -0.0026(8) -0.0015(8) -0.0074(9)
C15 0.0241(10) 0.0345(12) 0.0177(9) 0.0029(9) -0.0039(8) -0.0018(9)
C16 0.0217(9) 0.0229(10) 0.0155(9) 0.0019(8) 0.0032(7) 0.0002(7)
C21 0.0155(8) 0.0116(8) 0.0161(8) -0.0004(6) 0.0039(7) 0.0002(7)
C22 0.0140(8) 0.0140(9) 0.0190(9) -0.0015(7) 0.0032(7) 0.0015(7)
C23 0.0233(10) 0.0130(9) 0.0273(10) 0.0038(7) 0.0042(8) 0.0004(8)
C24 0.0300(11) 0.0122(9) 0.0314(11) -0.0002(8) 0.0072(9) -0.0048(8)
C25 0.0256(10) 0.0197(10) 0.0188(9) -0.0050(8) 0.0035(7) -0.0059(8)
C26 0.0200(9) 0.0162(9) 0.0175(9) -0.0015(7) 0.0011(7) -0.0001(7)
C31 0.0121(8) 0.0107(8) 0.0200(9) -0.0012(6) 0.0013(7) -0.0016(7)
C32 0.0153(8) 0.0140(9) 0.0210(9) -0.0011(7) 0.0004(7) 0.0001(7)
C33 0.0196(9) 0.0135(9) 0.0352(11) 0.0029(7) 0.0037(8) -0.0030(8)
C34 0.0207(10) 0.0215(10) 0.0371(12) -0.0003(8) 0.0099(8) -0.0114(9)
C35 0.0223(10) 0.0293(11) 0.0208(10) -0.0034(8) 0.0068(8) -0.0049(8)
C36 0.0187(9) 0.0192(9) 0.0185(9) 0.0002(7) 0.0032(7) 0.0008(7)

loop_
_atom_type_symbol
_atom_type_description
_atom_type_scat_dispersion_real
_atom_type_scat_dispersion_imag
_atom_type_scat_source
C C 0.0033 0.0016 'International Tables Vol C Tables 4.2.6.8 and 6.1.1.4'
H H 0 0 'International Tables Vol C Tables 4.2.6.8 and 6.1.1.4'
N N 0.0061 0.0033 'International Tables Vol C Tables 4.2.6.8 and 6.1.1.4'
O O 0.0106 0.006 'International Tables Vol C Tables 4.2.6.8 and 6.1.1.4'
Ni Ni 0.3393 1.1124 'International Tables Vol C Tables 4.2.6.8 and 6.1.1.4'

loop_
_geom_angle_atom_site_label_1
_geom_angle_atom_site_label_2
_geom_angle_atom_site_label_3
_geom_angle
_geom_angle_publ_flag
N1 Ni N11 177.23(6) yes
N1 Ni N31 94.80(6) ?
N11 Ni N31 87.68(6) ?
N1 Ni N21 90.87(6) ?
N11 Ni N21 86.73(6) ?
N31 Ni N21 173.43(6) yes
N1 Ni O1 78.39(5) ?
N11 Ni O1 100.29(5) ?
N31 Ni O1 92.69(5) ?
N21 Ni O1 91.70(5) ?
N1 Ni O3 76.44(5) ?
N11 Ni O3 104.89(5) ?
N31 Ni O3 88.60(5) ?
N21 Ni O3 89.51(5) ?
O1 Ni O3 154.82(5) yes
C6 O1 Ni 114.54(11) ?
C7 O3 Ni 114.33(11) ?
C1 N1 C5 121.51(15) ?
C1 N1 Ni 117.99(11) ?
C5 N1 Ni 120.31(12) ?
N12 N11 C11 109.24(14) ?
N12 N11 Ni 119.77(11) ?
C11 N11 Ni 130.91(12) ?
N11 N12 N13 107.98(14) ?
N12 N13 C12 111.12(15) ?
N12 N13 H13 124.4 ?
C12 N13 H13 124.4 ?
N22 N21 C21 109.13(14) ?
N22 N21 Ni 121.17(11) ?
C21 N21 Ni 129.48(11) ?
N21 N22 N23 108.00(14) ?
N22 N23 C22 111.15(14) ?
N22 N23 H23 124.4 ?
C22 N23 H23 124.4 ?
N32 N31 C31 109.03(14) ?
N32 N31 Ni 122.54(11) ?
C31 N31 Ni 128.43(12) ?
N31 N32 N33 107.85(14) ?
N32 N33 C32 111.32(15) ?
N32 N33 H33 124.3 ?
C32 N33 H33 124.3 ?
N1 C1 C2 121.15(16) ?
N1 C1 C6 112.85(15) ?
C2 C1 C6 125.95(16) ?
C1 C2 C3 118.00(17) ?
C1 C2 H2 121 ?
C3 C2 H2 121 ?
C2 C3 C4 120.29(17) ?
C2 C3 H3 119.9 ?
C4 C3 H3 119.9 ?
C5 C4 C3 118.21(17) ?
C5 C4 H4 120.9 ?
C3 C4 H4 120.9 ?
N1 C5 C4 120.81(16) ?
N1 C5 C7 112.55(15) ?
C4 C5 C7 126.64(16) ?
O2 C6 O1 126.64(16) ?
O2 C6 C1 117.12(16) ?
O1 C6 C1 116.21(15) ?
O4 C7 O3 125.12(16) ?
O4 C7 C5 118.81(16) ?
O3 C7 C5 116.06(14) ?
N11 C11 C12 107.38(15) ?
N11 C11 C16 131.01(17) ?
C12 C11 C16 121.61(17) ?
N13 C12 C11 104.28(16) ?
N13 C12 C13 134.03(18) ?
C11 C12 C13 121.68(17) ?
C14 C13 C12 116.40(18) ?
C14 C13 H13A 121.8 ?
C12 C13 H13A 121.8 ?
C13 C14 C15 122.15(18) ?
C13 C14 H14 118.9 ?
C15 C14 H14 118.9 ?
C16 C15 C14 121.87(18) ?
C16 C15 H15 119.1 ?
C14 C15 H15 119.1 ?
C15 C16 C11 116.30(18) ?
C15 C16 H16 121.8 ?
C11 C16 H16 121.8 ?
N21 C21 C22 107.32(15) ?
N21 C21 C26 131.67(16) ?
C22 C21 C26 121.01(17) ?
N23 C22 C21 104.39(15) ?
N23 C22 C23 133.06(17) ?
C21 C22 C23 122.55(17) ?
C24 C23 C22 115.71(17) ?
C24 C23 H23A 122.1 ?
C22 C23 H23A 122.1 ?
C23 C24 C25 122.55(18) ?
C23 C24 H24 118.7 ?
C25 C24 H24 118.7 ?
C26 C25 C24 121.83(18) ?
C26 C25 H25 119.1 ?
C24 C25 H25 119.1 ?
C25 C26 C21 116.34(17) ?
C25 C26 H26 121.8 ?
C21 C26 H26 121.8 ?
N31 C31 C32 107.14(15) ?
N31 C31 C36 131.97(16) ?
C32 C31 C36 120.90(16) ?
N33 C32 C31 104.65(16) ?
N33 C32 C33 132.73(17) ?
C31 C32 C33 122.62(18) ?
C34 C33 C32 116.12(18) ?
C34 C33 H33A 121.9 ?
C32 C33 H33A 121.9 ?
C33 C34 C35 121.57(18) ?
C33 C34 H34 119.2 ?
C35 C34 H34 119.2 ?
C36 C35 C34 122.46(19) ?
C36 C35 H35 118.8 ?
C34 C35 H35 118.8 ?
C35 C36 C31 116.32(17) ?
C35 C36 H36 121.8 ?
C31 C36 H36 121.8 ?

loop_
_geom_bond_atom_site_label_1
_geom_bond_atom_site_label_2
_geom_bond_distance
_geom_bond_publ_flag
Ni N1 1.9922(15) yes
Ni N11 2.0489(15) yes
Ni N31 2.0788(14) yes
Ni N21 2.0879(15) yes
Ni O1 2.1124(12) yes
Ni O3 2.1802(12) yes
O1 C6 1.265(2) yes
O2 C6 1.245(2) yes
O3 C7 1.270(2) yes
O4 C7 1.246(2) yes
N1 C1 1.330(2) ?
N1 C5 1.335(2) ?
C1 C2 1.386(3) ?
C1 C6 1.519(2) ?
C2 C3 1.389(3) ?
C2 H2 0.93 ?
C3 C4 1.390(3) ?
C3 H3 0.93 ?
C4 C5 1.386(3) ?
C4 H4 0.93 ?
C5 C7 1.514(2) ?
N11 N12 1.310(2) n
N11 C11 1.373(2) n
N12 N13 1.334(2) n
N13 C12 1.361(2) n
N13 H13 0.86 ?
N21 N22 1.311(2) n
N21 C21 1.379(2) n
N22 N23 1.339(2) n
N23 C22 1.360(2) n
N23 H23 0.86 ?
N31 N32 1.318(2) n
N31 C31 1.379(2) n
N32 N33 1.336(2) n
N33 C32 1.355(2) n
N33 H33 0.86 ?
C11 C12 1.393(3) n
C11 C16 1.406(2) n
C12 C13 1.404(3) n
C13 C14 1.369(3) n
C13 H13A 0.93 ?
C14 C15 1.413(3) n
C14 H14 0.93 ?
C15 C16 1.375(3) n
C15 H15 0.93 ?
C16 H16 0.93 ?
C21 C22 1.395(2) n
C21 C26 1.408(2) n
C22 C23 1.404(3) n
C23 C24 1.369(3) n
C23 H23A 0.93 ?
C24 C25 1.412(3) n
C24 H24 0.93 ?
C25 C26 1.379(3) n
C25 H25 0.93 ?
C26 H26 0.93 ?
C31 C32 1.395(2) n
C31 C36 1.407(3) n
C32 C33 1.403(3) n
C33 C34 1.373(3) n
C33 H33A 0.93 ?
C34 C35 1.417(3) n
C34 H34 0.93 ?
C35 C36 1.375(3) yes
C35 H35 0.93 ?
C36 H36 0.93 ?

loop_
_geom_hbond_atom_site_label_D
_geom_hbond_atom_site_label_H
_geom_hbond_atom_site_label_A
_geom_hbond_site_symmetry_A
_geom_hbond_distance_DH
_geom_hbond_distance_HA
_geom_hbond_distance_DA
_geom_hbond_angle_DHA
N13 H13 O3 3_556 0.86 1.96 2.7777(19) 160
N23 H23 O4 3_656 0.86 1.88 2.6612(18) 151
N33 H33 O2 2 0.86 1.78 2.617(2) 165

loop_
_geom_torsion_atom_site_label_1
_geom_torsion_atom_site_label_2
_geom_torsion_atom_site_label_3
_geom_torsion_atom_site_label_4
_geom_torsion
_geom_torsion_publ_flag
N1 Ni O1 C6 1.26(12) ?
N11 Ni O1 C6 -176.26(12) ?
N31 Ni O1 C6 95.61(12) ?
N21 Ni O1 C6 -89.28(12) ?
O3 Ni O1 C6 3.19(19) ?
N1 Ni O3 C7 -4.68(11) ?
N11 Ni O3 C7 172.82(11) ?
N31 Ni O3 C7 -99.96(12) ?
N21 Ni O3 C7 86.33(12) ?
O1 Ni O3 C7 -6.62(18) ?
N31 Ni N1 C1 -92.71(13) ?
N21 Ni N1 C1 90.61(13) ?
O1 Ni N1 C1 -0.95(12) ?
O3 Ni N1 C1 179.90(13) ?
N31 Ni N1 C5 92.16(13) ?
N21 Ni N1 C5 -84.52(13) ?
O1 Ni N1 C5 -176.08(13) ?
O3 Ni N1 C5 4.77(12) ?
N31 Ni N11 N12 -115.75(13) ?
N21 Ni N11 N12 60.80(13) ?
O1 Ni N11 N12 151.94(13) yes
O3 Ni N11 N12 -27.82(14) ?
N31 Ni N11 C11 60.49(16) ?
N21 Ni N11 C11 -122.96(16) ?
O1 Ni N11 C11 -31.82(16) ?
O3 Ni N11 C11 148.42(15) ?
C11 N11 N12 N13 -0.54(19) ?
Ni N11 N12 N13 176.45(11) ?
N11 N12 N13 C12 0.8(2) ?
N1 Ni N21 N22 70.61(13) ?
N11 Ni N21 N22 -110.76(13) ?
O1 Ni N21 N22 149.03(13) yes
O3 Ni N21 N22 -5.82(13) ?
N1 Ni N21 C21 -115.42(15) ?
N11 Ni N21 C21 63.20(15) ?
O1 Ni N21 C21 -37.01(15) ?
O3 Ni N21 C21 168.14(15) ?
C21 N21 N22 N23 -0.61(19) ?
Ni N21 N22 N23 174.46(11) ?
N21 N22 N23 C22 1.21(19) ?
N1 Ni N31 N32 62.76(13) ?
N11 Ni N31 N32 -116.01(13) ?
O1 Ni N31 N32 -15.81(13) yes
O3 Ni N31 N32 139.03(13) ?
N1 Ni N31 C31 -116.67(15) ?
N11 Ni N31 C31 64.56(15) ?
O1 Ni N31 C31 164.76(14) ?
O3 Ni N31 C31 -40.40(14) ?
C31 N31 N32 N33 0.28(19) ?
Ni N31 N32 N33 -179.25(11) ?
N31 N32 N33 C32 0.5(2) ?
C5 N1 C1 C2 -2.1(3) ?
Ni N1 C1 C2 -177.12(13) ?
C5 N1 C1 C6 175.63(15) ?
Ni N1 C1 C6 0.56(19) ?
N1 C1 C2 C3 1.9(3) ?
C6 C1 C2 C3 -175.43(17) ?
C1 C2 C3 C4 -0.5(3) ?
C2 C3 C4 C5 -0.8(3) ?
C1 N1 C5 C4 0.7(3) ?
Ni N1 C5 C4 175.64(13) ?
C1 N1 C5 C7 -179.13(15) ?
Ni N1 C5 C7 -4.18(19) ?
C3 C4 C5 N1 0.7(3) ?
C3 C4 C5 C7 -179.49(17) ?
Ni O1 C6 O2 176.65(15) ?
Ni O1 C6 C1 -1.33(19) ?
N1 C1 C6 O2 -177.61(16) ?
C2 C1 C6 O2 -0.1(3) ?
N1 C1 C6 O1 0.6(2) ?
C2 C1 C6 O1 178.12(17) ?
Ni O3 C7 O4 -176.72(13) ?
Ni O3 C7 C5 3.96(18) ?
N1 C5 C7 O4 -179.60(15) ?
C4 C5 C7 O4 0.6(3) ?
N1 C5 C7 O3 -0.2(2) ?
C4 C5 C7 O3 179.95(17) ?
N12 N11 C11 C12 0.1(2) ?
Ni N11 C11 C12 -176.43(12) ?
N12 N11 C11 C16 -178.86(18) ?
Ni N11 C11 C16 4.6(3) ?
N12 N13 C12 C11 -0.7(2) ?
N12 N13 C12 C13 178.0(2) ?
N11 C11 C12 N13 0.3(2) ?
C16 C11 C12 N13 179.44(16) ?
N11 C11 C12 C13 -178.55(17) ?
C16 C11 C12 C13 0.5(3) ?
N13 C12 C13 C14 -179.0(2) ?
C11 C12 C13 C14 -0.5(3) ?
C12 C13 C14 C15 0.4(3) ?
C13 C14 C15 C16 -0.3(3) ?
C14 C15 C16 C11 0.3(3) ?
N11 C11 C16 C15 178.41(19) ?
C12 C11 C16 C15 -0.4(3) ?
N22 N21 C21 C22 -0.18(19) ?
Ni N21 C21 C22 -174.72(12) ?
N22 N21 C21 C26 179.94(18) ?
Ni N21 C21 C26 5.4(3) ?
N22 N23 C22 C21 -1.28(19) ?
N22 N23 C22 C23 178.84(19) ?
N21 C21 C22 N23 0.87(19) ?
C26 C21 C22 N23 -179.24(16) ?
N21 C21 C22 C23 -179.24(17) ?
C26 C21 C22 C23 0.7(3) ?
N23 C22 C23 C24 179.59(19) ?
C21 C22 C23 C24 -0.3(3) ?
C22 C23 C24 C25 -0.2(3) ?
C23 C24 C25 C26 0.3(3) ?
C24 C25 C26 C21 0.0(3) ?
N21 C21 C26 C25 179.34(18) ?
C22 C21 C26 C25 -0.5(3) ?
N32 N31 C31 C32 -0.92(19) ?
Ni N31 C31 C32 178.57(12) ?
N32 N31 C31 C36 178.63(18) ?
Ni N31 C31 C36 -1.9(3) ?
N32 N33 C32 C31 -1.0(2) ?
N32 N33 C32 C33 178.98(19) ?
N31 C31 C32 N33 1.17(19) ?
C36 C31 C32 N33 -178.44(16) ?
N31 C31 C32 C33 -178.85(16) ?
C36 C31 C32 C33 1.5(3) ?
N33 C32 C33 C34 179.46(19) ?
C31 C32 C33 C34 -0.5(3) ?
C32 C33 C34 C35 -0.2(3) ?
C33 C34 C35 C36 -0.1(3) ?
C34 C35 C36 C31 1.1(3) ?
N31 C31 C36 C35 178.75(18) ?
C32 C31 C36 C35 -1.8(3) ?
